data_4335609
loop_
_publ_author_name
'Cai-Ming Liu'
'De-Qing Zhang'
'Dao-Ben Zhu'

_publ_section_title
;
 Field-Induced Single-Ion Magnets Based on Enantiopure Chiral
 \b-Diketonate Ligands
;
_journal_name_full 'Inorganic Chemistry'
_journal_page_first 8933
_journal_page_last 8940
_journal_paper_doi 10.1021/ic4011218
_journal_volume 52
_journal_year 2013
_chemical_absolute_configuration syn
_chemical_formula_sum 'C46 H50 Dy F9 N2 O6'
_chemical_formula_weight 1060.38
_chemical_name_systematic
; 
 ? 
;
_space_group_IT_number 1
_symmetry_cell_setting triclinic
_symmetry_space_group_name_Hall 'P 1'
_symmetry_space_group_name_H-M 'P 1'
_atom_sites_solution_hydrogens geom
_atom_sites_solution_primary direct
_atom_sites_solution_secondary difmap
_audit_creation_method SHELXL-97
_cell_angle_alpha 69.88(3)
_cell_angle_beta 73.43(3)
_cell_angle_gamma 71.44(3)
_cell_formula_units_Z 2
_cell_length_a 12.267(2)
_cell_length_b 12.899(3)
_cell_length_c 16.729(3)
_cell_measurement_reflns_used 8358
_cell_measurement_temperature 173(2)
_cell_measurement_theta_max 27.4841
_cell_measurement_theta_min 1.7864
_cell_volume 2309.9(10)
_computing_cell_refinement SMART
_computing_data_collection 'SMART (Bruker, 2000)'
_computing_data_reduction 'SAINT (Bruker, 2000)'
_computing_molecular_graphics 'SHELXL-97 (Sheldrick, 1997)'
_computing_publication_material 'SHELXL-97 (Sheldrick, 1997)'
_computing_structure_refinement 'SHELXL-97 (Sheldrick, 1997)'
_computing_structure_solution 'SHELXS-97 (Sheldrick, 1990)'
_diffrn_ambient_temperature 173(2)
_diffrn_detector_area_resol_mean '15x15 microns'
_diffrn_measured_fraction_theta_full 0.999
_diffrn_measured_fraction_theta_max 0.999
_diffrn_measurement_device_type 'CCD area dtetector'
_diffrn_measurement_method 'phi and omega scans'
_diffrn_radiation_monochromator graphite
_diffrn_radiation_source 'fine-focus sealed tube'
_diffrn_radiation_type MoK\a
_diffrn_radiation_wavelength 0.71073
_diffrn_reflns_av_R_equivalents 0.0565
_diffrn_reflns_av_sigmaI/netI 0.0892
_diffrn_reflns_limit_h_max 14
_diffrn_reflns_limit_h_min -14
_diffrn_reflns_limit_k_max 15
_diffrn_reflns_limit_k_min -15
_diffrn_reflns_limit_l_max 19
_diffrn_reflns_limit_l_min -19
_diffrn_reflns_number 25068
_diffrn_reflns_theta_full 25.00
_diffrn_reflns_theta_max 25.00
_diffrn_reflns_theta_min 2.00
_exptl_absorpt_coefficient_mu 1.702
_exptl_absorpt_correction_T_max 1.0000
_exptl_absorpt_correction_T_min 0.5887
_exptl_absorpt_correction_type multi-scan
_exptl_crystal_colour light-yellow
_exptl_crystal_density_diffrn 1.525
_exptl_crystal_description Platelet
_exptl_crystal_F_000 1070
_exptl_crystal_size_max 0.41
_exptl_crystal_size_mid 0.23
_exptl_crystal_size_min 0.04
_refine_diff_density_max 1.439
_refine_diff_density_min -1.397
_refine_diff_density_rms 0.109
_refine_ls_abs_structure_details 'Flack H D (1983), Acta Cryst. A39, 876-881'
_refine_ls_abs_structure_Flack -0.010(10)
_refine_ls_extinction_method none
_refine_ls_goodness_of_fit_ref 1.064
_refine_ls_hydrogen_treatment constr
_refine_ls_matrix_type full
_refine_ls_number_parameters 1153
_refine_ls_number_reflns 15271
_refine_ls_number_restraints 22
_refine_ls_restrained_S_all 1.071
_refine_ls_R_factor_all 0.0584
_refine_ls_R_factor_gt 0.0552
_refine_ls_shift/su_max 0.001
_refine_ls_shift/su_mean 0.000
_refine_ls_structure_factor_coef Fsqd
_refine_ls_weighting_details 'calc w=1/[\s^2^(Fo^2^)+(0.0336P)^2^+4.1199P] where P=(Fo^2^+2Fc^2^)/3'
_refine_ls_weighting_scheme calc
_refine_ls_wR_factor_gt 0.1159
_refine_ls_wR_factor_ref 0.1195
_reflns_number_gt 14461
_reflns_number_total 15271
_reflns_threshold_expression >2sigma(I)
_cod_data_source_file ic4011218_si_002.cif
_cod_data_source_block 1
_cod_original_cell_volume 2309.9(8)
_cod_database_code 4335609

loop_
_symmetry_equiv_pos_as_xyz
'x, y, z'

loop_
_atom_site_label
_atom_site_type_symbol
_atom_site_fract_x
_atom_site_fract_y
_atom_site_fract_z
_atom_site_U_iso_or_equiv
_atom_site_adp_type
_atom_site_occupancy
_atom_site_symmetry_multiplicity
_atom_site_calc_flag
_atom_site_refinement_flags
Dy1 Dy 0.36502(2) 0.08522(2) -0.00166(2) 0.02848(12) Uani 1 1 d .
Dy2 Dy 1.72689(2) -0.10578(2) -0.51053(2) 0.02837(12) Uani 1 1 d .
F1 F 0.8211(5) -0.1472(6) -0.0825(4) 0.0672(19) Uani 1 1 d .
F2 F 0.7469(5) -0.1682(6) -0.1746(4) 0.0622(18) Uani 1 1 d .
F3 F 0.7471(5) -0.0020(5) -0.1777(4) 0.0568(17) Uani 1 1 d .
F4 F 0.3751(8) 0.3412(9) -0.2855(6) 0.129(5) Uani 1 1 d .
F5 F 0.2683(11) 0.2864(9) -0.3344(4) 0.130(4) Uani 1 1 d .
F6 F 0.1988(8) 0.4065(7) -0.2689(6) 0.086(3) Uani 1 1 d .
F7 F 0.4831(6) 0.4993(5) -0.1677(4) 0.0648(19) Uani 1 1 d .
F8 F 0.5772(5) 0.3349(5) -0.1838(4) 0.0576(17) Uani 1 1 d .
F9 F 0.5958(6) 0.3827(6) -0.0790(5) 0.0623(19) Uani 1 1 d .
F10 F 1.8433(11) 0.1490(11) -0.8061(6) 0.136(4) Uani 1 1 d U
F11 F 1.8902(10) 0.1942(9) -0.7209(7) 0.130(4) Uani 1 1 d .
F12 F 1.7557(8) 0.3015(9) -0.7736(8) 0.195(7) Uani 1 1 d U
F13 F 1.8272(15) -0.3932(9) -0.2162(6) 0.161(7) Uani 1 1 d .
F14 F 1.9558(8) -0.4916(8) -0.2849(7) 0.143(5) Uani 1 1 d .
F15 F 1.7906(10) -0.4662(8) -0.2946(6) 0.127(4) Uani 1 1 d .
F16 F 1.4918(8) -0.3675(10) -0.5470(6) 0.123(4) Uani 1 1 d .
F17 F 1.5832(7) -0.4899(7) -0.4526(8) 0.129(5) Uani 1 1 d .
F18 F 1.4665(5) -0.3418(7) -0.4236(5) 0.069(2) Uani 1 1 d .
C1 C 0.1416(8) 0.0350(8) 0.1683(6) 0.039(2) Uani 1 1 d .
H1A H 0.0984 0.0844 0.1266 0.047 Uiso 1 1 calc R
C2 C 0.0862(9) -0.0344(10) 0.2422(7) 0.050(3) Uani 1 1 d .
H2A H 0.0070 -0.0307 0.2501 0.060 Uiso 1 1 calc R
C3 C 0.1491(10) -0.1072(11) 0.3022(7) 0.057(3) Uani 1 1 d .
H3A H 0.1149 -0.1569 0.3507 0.069 Uiso 1 1 calc R
C4 C 0.2645(9) -0.1070(10) 0.2908(6) 0.048(3) Uani 1 1 d .
H4A H 0.3078 -0.1546 0.3330 0.058 Uiso 1 1 calc R
C5 C 0.3164(8) -0.0369(8) 0.2173(6) 0.037(2) Uani 1 1 d .
C6 C 0.4387(8) -0.0264(8) 0.1998(6) 0.034(2) Uani 1 1 d .
C7 C 0.5035(9) -0.0678(9) 0.2652(6) 0.044(2) Uani 1 1 d .
H7A H 0.4711 -0.1035 0.3217 0.053 Uiso 1 1 calc R
C8 C 0.6160(10) -0.0550(11) 0.2451(7) 0.057(3) Uani 1 1 d .
H8A H 0.6603 -0.0796 0.2880 0.069 Uiso 1 1 calc R
C9 C 0.6615(9) -0.0053(11) 0.1610(7) 0.054(3) Uani 1 1 d .
H9A H 0.7389 0.0002 0.1455 0.065 Uiso 1 1 calc R
C10 C 0.5926(8) 0.0369(9) 0.0985(7) 0.044(2) Uani 1 1 d .
H10A H 0.6233 0.0751 0.0424 0.053 Uiso 1 1 calc R
C11 C 0.4792(7) -0.1942(7) 0.0530(5) 0.0267(18) Uani 1 1 d .
C12 C 0.4858(9) -0.3161(8) 0.1069(6) 0.038(2) Uani 1 1 d .
C13 C 0.5693(11) -0.3329(11) 0.1711(8) 0.041(3) Uani 1 1 d .
H13A H 0.5457 -0.2695 0.1961 0.049 Uiso 1 1 calc R
H13B H 0.5688 -0.4031 0.2176 0.049 Uiso 1 1 calc R
C14 C 0.6896(11) -0.3374(11) 0.1113(8) 0.052(4) Uani 1 1 d .
H14A H 0.7421 -0.4120 0.1274 0.062 Uiso 1 1 calc R
H14B H 0.7243 -0.2807 0.1133 0.062 Uiso 1 1 calc R
C15 C 0.6649(8) -0.3118(9) 0.0205(7) 0.041(2) Uani 1 1 d .
H15A H 0.7340 -0.3303 -0.0239 0.050 Uiso 1 1 calc R
C16 C 0.5911(8) -0.1910(8) -0.0026(6) 0.035(2) Uani 1 1 d .
C17 C 0.5723(11) -0.3803(9) 0.0417(7) 0.044(3) Uani 1 1 d .
C18 C 0.6136(7) -0.0928(7) -0.0620(6) 0.0299(19) Uani 1 1 d .
C19 C 0.7325(8) -0.1012(8) -0.1247(6) 0.035(2) Uani 1 1 d .
C20 C 0.3686(9) -0.3419(8) 0.1521(7) 0.049(3) Uani 1 1 d .
H20A H 0.3243 -0.3309 0.1096 0.074 Uiso 1 1 calc R
H20B H 0.3266 -0.2918 0.1880 0.074 Uiso 1 1 calc R
H20C H 0.3801 -0.4194 0.1876 0.074 Uiso 1 1 calc R
C21 C 0.6154(11) -0.5082(8) 0.0782(7) 0.057(3) Uani 1 1 d .
H21A H 0.5529 -0.5440 0.0892 0.085 Uiso 1 1 calc R
H21B H 0.6407 -0.5240 0.1313 0.085 Uiso 1 1 calc R
H21C H 0.6799 -0.5374 0.0369 0.085 Uiso 1 1 calc R
C22 C 0.5190(10) -0.3591(9) -0.0366(7) 0.051(3) Uani 1 1 d .
H22A H 0.4612 -0.4022 -0.0200 0.077 Uiso 1 1 calc R
H22B H 0.5797 -0.3822 -0.0825 0.077 Uiso 1 1 calc R
H22C H 0.4826 -0.2795 -0.0565 0.077 Uiso 1 1 calc R
C23 C 0.1452(8) 0.0906(9) -0.0805(6) 0.037(2) Uani 1 1 d .
C24 C 0.0334(9) 0.0626(10) -0.0787(8) 0.046(3) Uani 1 1 d .
C25 C 0.0713(10) 0.0059(10) -0.1552(7) 0.051(3) Uani 1 1 d .
H25A H 0.1451 -0.0512 -0.1512 0.061 Uiso 1 1 calc R
H25B H 0.0120 -0.0298 -0.1541 0.061 Uiso 1 1 calc R
C26 C 0.0845(12) 0.1048(12) -0.2387(9) 0.064(4) Uani 1 1 d .
H26A H 0.0270 0.1181 -0.2729 0.077 Uiso 1 1 calc R
H26B H 0.1626 0.0907 -0.2741 0.077 Uiso 1 1 calc R
C27 C 0.0616(9) 0.2067(10) -0.2004(7) 0.044(3) Uani 1 1 d .
H27A H 0.0447 0.2826 -0.2413 0.052 Uiso 1 1 calc R
C28 C 0.1631(8) 0.1810(8) -0.1575(6) 0.036(2) Uani 1 1 d .
C29 C -0.0388(9) 0.1815(10) -0.1209(8) 0.048(3) Uani 1 1 d .
C30 C 0.2640(8) 0.2178(8) -0.1842(6) 0.035(2) Uani 1 1 d .
C31 C 0.2806(9) 0.3105(10) -0.2713(7) 0.043(2) Uani 1 1 d .
C32 C -0.0178(12) -0.0116(12) 0.0080(9) 0.057(4) Uani 1 1 d .
H32A H -0.0403 0.0284 0.0513 0.086 Uiso 1 1 calc R
H32B H 0.0400 -0.0811 0.0249 0.086 Uiso 1 1 calc R
H32C H -0.0854 -0.0288 0.0023 0.086 Uiso 1 1 calc R
C33 C -0.1519(11) 0.1856(13) -0.1456(10) 0.075(4) Uani 1 1 d .
H33A H -0.2102 0.1693 -0.0940 0.112 Uiso 1 1 calc R
H33B H -0.1357 0.1301 -0.1763 0.112 Uiso 1 1 calc R
H33C H -0.1803 0.2601 -0.1821 0.112 Uiso 1 1 calc R
C34 C -0.0715(10) 0.2628(11) -0.0647(9) 0.056(3) Uani 1 1 d .
H34A H -0.1336 0.2434 -0.0167 0.085 Uiso 1 1 calc R
H34B H -0.0972 0.3396 -0.0990 0.085 Uiso 1 1 calc R
H34C H -0.0043 0.2565 -0.0433 0.085 Uiso 1 1 calc R
C35 C 0.2102(8) 0.3458(7) -0.0031(5) 0.032(2) Uani 1 1 d .
C36 C 0.1032(8) 0.4421(8) 0.0096(6) 0.034(2) Uani 1 1 d .
C37 C 0.0769(9) 0.5003(9) -0.0823(7) 0.049(3) Uani 1 1 d .
H37A H 0.0006 0.5538 -0.0807 0.059 Uiso 1 1 calc R
H37B H 0.0788 0.4446 -0.1099 0.059 Uiso 1 1 calc R
C38 C 0.1769(9) 0.5633(8) -0.1317(7) 0.048(3) Uani 1 1 d .
H38A H 0.2211 0.5388 -0.1830 0.058 Uiso 1 1 calc R
H38B H 0.1462 0.6453 -0.1484 0.058 Uiso 1 1 calc R
C39 C 0.2521(8) 0.5256(8) -0.0624(6) 0.038(2) Uani 1 1 d .
H39A H 0.3078 0.5716 -0.0738 0.046 Uiso 1 1 calc R
C40 C 0.3064(8) 0.3988(7) -0.0474(6) 0.0303(19) Uani 1 1 d .
C41 C 0.1579(9) 0.5274(9) 0.0219(8) 0.040(3) Uani 1 1 d .
C42 C 0.4194(8) 0.3354(7) -0.0647(6) 0.0302(19) Uani 1 1 d .
C43 C 0.5193(9) 0.3903(10) -0.1240(7) 0.049(3) Uani 1 1 d .
C44 C 0.0007(9) 0.4070(9) 0.0790(7) 0.050(3) Uani 1 1 d .
H44A H -0.0257 0.3550 0.0637 0.075 Uiso 1 1 calc R
H44B H -0.0622 0.4733 0.0833 0.075 Uiso 1 1 calc R
H44C H 0.0251 0.3706 0.1338 0.075 Uiso 1 1 calc R
C45 C 0.2097(12) 0.4802(11) 0.1031(8) 0.057(4) Uani 1 1 d .
H45A H 0.1476 0.4836 0.1531 0.086 Uiso 1 1 calc R
H45B H 0.2614 0.5245 0.0998 0.086 Uiso 1 1 calc R
H45C H 0.2527 0.4025 0.1080 0.086 Uiso 1 1 calc R
C46 C 0.0771(10) 0.6489(11) 0.0196(8) 0.070(4) Uani 1 1 d U
H46A H 0.0204 0.6461 0.0729 0.105 Uiso 1 1 calc R
H46B H 0.0374 0.6756 -0.0282 0.105 Uiso 1 1 calc R
H46C H 0.1239 0.6998 0.0125 0.105 Uiso 1 1 calc R
C47 C 1.7870(9) 0.1220(8) -0.4854(7) 0.044(2) Uani 1 1 d .
H47A H 1.8386 0.1131 -0.5368 0.053 Uiso 1 1 calc R
C48 C 1.7867(10) 0.2096(9) -0.4539(8) 0.054(3) Uani 1 1 d .
H48A H 1.8356 0.2588 -0.4837 0.064 Uiso 1 1 calc R
C49 C 1.7107(12) 0.2198(10) -0.3768(9) 0.064(3) Uani 1 1 d .
H49A H 1.7084 0.2758 -0.3527 0.077 Uiso 1 1 calc R
C50 C 1.6408(10) 0.1487(9) -0.3371(8) 0.050(3) Uani 1 1 d .
H50A H 1.5886 0.1567 -0.2857 0.060 Uiso 1 1 calc R
C51 C 1.6441(9) 0.0641(8) -0.3702(6) 0.038(2) Uani 1 1 d .
C52 C 1.5711(8) -0.0186(8) -0.3274(5) 0.032(2) Uani 1 1 d .
C53 C 1.4889(8) -0.0124(9) -0.2506(6) 0.043(2) Uani 1 1 d .
H53A H 1.4776 0.0456 -0.2258 0.052 Uiso 1 1 calc R
C54 C 1.4244(9) -0.0943(10) -0.2119(7) 0.049(3) Uani 1 1 d .
H54A H 1.3682 -0.0910 -0.1614 0.059 Uiso 1 1 calc R
C55 C 1.4444(9) -0.1795(10) -0.2488(6) 0.051(3) Uani 1 1 d .
H55A H 1.4020 -0.2350 -0.2237 0.061 Uiso 1 1 calc R
C56 C 1.5287(9) -0.1826(9) -0.3242(6) 0.043(2) Uani 1 1 d .
H56A H 1.5433 -0.2423 -0.3480 0.052 Uiso 1 1 calc R
C57 C 1.5206(8) 0.1214(8) -0.5812(6) 0.034(2) Uani 1 1 d .
C58 C 1.3970(8) 0.1991(8) -0.5755(6) 0.036(2) Uani 1 1 d .
C59 C 1.3591(9) 0.2049(10) -0.6587(7) 0.051(3) Uani 1 1 d .
H59A H 1.2766 0.2424 -0.6574 0.061 Uiso 1 1 calc R
H59B H 1.3738 0.1294 -0.6651 0.061 Uiso 1 1 calc R
C60 C 1.4384(10) 0.2764(10) -0.7332(7) 0.063(3) Uani 1 1 d .
H60A H 1.3912 0.3471 -0.7639 0.075 Uiso 1 1 calc R
H60B H 1.4860 0.2339 -0.7743 0.075 Uiso 1 1 calc R
C61 C 1.5173(14) 0.3002(13) -0.6856(9) 0.059(4) Uani 1 1 d .
H61A H 1.5568 0.3618 -0.7182 0.070 Uiso 1 1 calc R
C62 C 1.5947(8) 0.1839(8) -0.6522(6) 0.041(2) Uani 1 1 d .
C63 C 1.4282(9) 0.3151(8) -0.6019(7) 0.034(3) Uani 1 1 d .
C64 C 1.7144(8) 0.1337(8) -0.6726(6) 0.038(2) Uani 1 1 d D
C65 C 1.7907(10) 0.2057(14) -0.7463(9) 0.099(7) Uani 1 1 d D
C66 C 1.3141(8) 0.1649(9) -0.4914(7) 0.049(3) Uani 1 1 d .
H66A H 1.3446 0.1643 -0.4443 0.073 Uiso 1 1 calc R
H66B H 1.3058 0.0902 -0.4832 0.073 Uiso 1 1 calc R
H66C H 1.2390 0.2183 -0.4928 0.073 Uiso 1 1 calc R
C67 C 1.3244(9) 0.4200(9) -0.6166(7) 0.053(3) Uani 1 1 d .
H67A H 1.2841 0.4152 -0.6562 0.080 Uiso 1 1 calc R
H67B H 1.3530 0.4878 -0.6405 0.080 Uiso 1 1 calc R
H67C H 1.2714 0.4225 -0.5622 0.080 Uiso 1 1 calc R
C68 C 1.4878(11) 0.3276(9) -0.5389(8) 0.045(3) Uani 1 1 d .
H68A H 1.4320 0.3348 -0.4864 0.068 Uiso 1 1 calc R
H68B H 1.5182 0.3943 -0.5647 0.068 Uiso 1 1 calc R
H68C H 1.5510 0.2617 -0.5258 0.068 Uiso 1 1 calc R
C69 C 1.9806(8) -0.1623(8) -0.4550(5) 0.0288(19) Uani 1 1 d .
C70 C 2.0943(8) -0.1403(9) -0.4526(6) 0.037(2) Uani 1 1 d .
C71 C 2.1908(8) -0.2452(9) -0.4757(6) 0.035(2) Uani 1 1 d .
H71A H 2.1797 -0.2589 -0.5260 0.042 Uiso 1 1 calc R
H71B H 2.2686 -0.2330 -0.4877 0.042 Uiso 1 1 calc R
C72 C 2.1741(8) -0.3466(9) -0.3938(6) 0.044(3) Uani 1 1 d .
H72A H 2.2416 -0.3756 -0.3661 0.053 Uiso 1 1 calc R
H72B H 2.1610 -0.4079 -0.4080 0.053 Uiso 1 1 calc R
C73 C 2.0634(8) -0.2916(9) -0.3351(6) 0.043(3) Uani 1 1 d .
H73A H 2.0494 -0.3352 -0.2738 0.051 Uiso 1 1 calc R
C74 C 1.9617(8) -0.2574(8) -0.3811(5) 0.034(2) Uani 1 1 d .
C75 C 2.0856(9) -0.1728(11) -0.3534(6) 0.043(3) Uani 1 1 d .
C76 C 1.8719(8) -0.3078(7) -0.3665(5) 0.032(2) Uani 1 1 d .
C77 C 1.8579(9) -0.4120(9) -0.2892(8) 0.048(3) Uani 1 1 d .
C78 C 2.1125(10) -0.0255(10) -0.5072(8) 0.040(3) Uani 1 1 d .
H78A H 2.0494 0.0325 -0.4876 0.061 Uiso 1 1 calc R
H78B H 2.1140 -0.0174 -0.5668 0.061 Uiso 1 1 calc R
H78C H 2.1855 -0.0181 -0.5024 0.061 Uiso 1 1 calc R
C79 C 1.9819(10) -0.0939(13) -0.3094(8) 0.059(4) Uani 1 1 d .
H79A H 1.9105 -0.0935 -0.3225 0.089 Uiso 1 1 calc R
H79B H 1.9932 -0.0181 -0.3303 0.089 Uiso 1 1 calc R
H79C H 1.9771 -0.1208 -0.2476 0.089 Uiso 1 1 calc R
C80 C 2.1982(10) -0.1711(11) -0.3296(7) 0.054(3) Uani 1 1 d .
H80A H 2.2029 -0.0937 -0.3438 0.081 Uiso 1 1 calc R
H80B H 2.2658 -0.2122 -0.3619 0.081 Uiso 1 1 calc R
H80C H 2.1956 -0.2062 -0.2686 0.081 Uiso 1 1 calc R
C81 C 1.8385(8) -0.3035(9) -0.6108(6) 0.039(2) Uani 1 1 d .
C82 C 1.9331(8) -0.3814(9) -0.6645(6) 0.044(3) Uani 1 1 d .
C83 C 1.8712(10) -0.3748(10) -0.7356(7) 0.056(3) Uani 1 1 d .
H83A H 1.8341 -0.2965 -0.7624 0.068 Uiso 1 1 calc R
H83B H 1.9270 -0.4071 -0.7803 0.068 Uiso 1 1 calc R
C84 C 1.7794(10) -0.4442(10) -0.6881(7) 0.059(3) Uani 1 1 d .
H84A H 1.7967 -0.5113 -0.7077 0.071 Uiso 1 1 calc R
H84B H 1.7011 -0.3989 -0.6956 0.071 Uiso 1 1 calc R
C85 C 1.7931(9) -0.4766(8) -0.5922(7) 0.042(2) Uani 1 1 d .
H85A H 1.7582 -0.5388 -0.5522 0.050 Uiso 1 1 calc R
C86 C 1.7507(8) -0.3665(9) -0.5664(6) 0.040(2) Uani 1 1 d .
C87 C 1.9285(9) -0.4992(9) -0.6010(8) 0.045(3) Uani 1 1 d .
C88 C 1.6450(8) -0.3161(8) -0.5235(6) 0.032(2) Uani 1 1 d .
C89 C 1.5493(10) -0.3823(11) -0.4848(10) 0.062(3) Uani 1 1 d .
C90 C 2.0520(9) -0.3487(10) -0.6972(8) 0.058(3) Uani 1 1 d .
H90A H 2.1063 -0.3991 -0.7296 0.088 Uiso 1 1 calc R
H90B H 2.0825 -0.3547 -0.6485 0.088 Uiso 1 1 calc R
H90C H 2.0412 -0.2718 -0.7339 0.088 Uiso 1 1 calc R
C91 C 1.9998(10) -0.5996(11) -0.6409(9) 0.065(3) Uani 1 1 d .
H91A H 2.0821 -0.6099 -0.6450 0.097 Uiso 1 1 calc R
H91B H 1.9845 -0.5827 -0.6978 0.097 Uiso 1 1 calc R
H91C H 1.9768 -0.6681 -0.6045 0.097 Uiso 1 1 calc R
C92 C 1.9649(11) -0.5221(11) -0.5162(8) 0.057(4) Uani 1 1 d .
H92A H 2.0484 -0.5334 -0.5263 0.086 Uiso 1 1 calc R
H92B H 1.9429 -0.5892 -0.4758 0.086 Uiso 1 1 calc R
H92C H 1.9266 -0.4583 -0.4929 0.086 Uiso 1 1 calc R
N1 N 0.2545(6) 0.0331(7) 0.1553(5) 0.0344(18) Uani 1 1 d .
N2 N 0.4839(7) 0.0244(6) 0.1167(5) 0.0337(17) Uani 1 1 d .
N3 N 1.7170(7) 0.0503(6) -0.4453(5) 0.0353(18) Uani 1 1 d .
N4 N 1.5894(6) -0.1033(7) -0.3638(5) 0.0332(17) Uani 1 1 d .
O1 O 0.3890(5) -0.1150(5) 0.0569(4) 0.0296(13) Uani 1 1 d .
O2 O 0.5456(5) 0.0046(5) -0.0743(4) 0.0304(13) Uani 1 1 d .
O3 O 0.2083(6) 0.0386(6) -0.0252(4) 0.0364(16) Uani 1 1 d .
O4 O 0.3490(5) 0.1842(5) -0.1450(4) 0.0302(14) Uani 1 1 d .
O5 O 0.2097(5) 0.2443(5) 0.0194(4) 0.0310(14) Uani 1 1 d .
O6 O 0.4558(6) 0.2282(5) -0.0346(5) 0.0330(17) Uani 1 1 d .
O7 O 1.5438(5) 0.0212(5) -0.5349(4) 0.0307(13) Uani 1 1 d .
O8 O 1.7671(5) 0.0325(5) -0.6376(4) 0.0372(15) Uani 1 1 d .
O9 O 1.9186(5) -0.1080(5) -0.5101(4) 0.0298(14) Uani 1 1 d .
O10 O 1.7928(5) -0.2732(5) -0.4110(4) 0.0329(14) Uani 1 1 d .
O11 O 1.8424(5) -0.2086(5) -0.6122(4) 0.0354(14) Uani 1 1 d .
O12 O 1.6156(6) -0.2173(6) -0.5106(5) 0.0401(19) Uani 1 1 d .

loop_
_atom_site_aniso_label
_atom_site_aniso_U_11
_atom_site_aniso_U_22
_atom_site_aniso_U_33
_atom_site_aniso_U_23
_atom_site_aniso_U_13
_atom_site_aniso_U_12
Dy1 0.0240(2) 0.0273(3) 0.0306(3) -0.0095(2) -0.0023(2) -0.0027(2)
Dy2 0.0256(2) 0.0290(3) 0.0276(3) -0.0081(2) -0.0062(2) -0.0017(2)
F1 0.030(3) 0.088(5) 0.066(4) -0.010(4) -0.006(3) -0.006(3)
F2 0.051(4) 0.079(5) 0.063(4) -0.047(4) 0.021(3) -0.023(4)
F3 0.037(3) 0.046(4) 0.063(4) -0.008(3) 0.016(3) -0.009(3)
F4 0.083(6) 0.158(9) 0.102(7) 0.092(7) -0.053(5) -0.079(6)
F5 0.253(13) 0.140(9) 0.031(4) -0.014(5) -0.011(6) -0.121(9)
F6 0.085(6) 0.048(5) 0.081(6) 0.007(4) -0.009(5) 0.009(4)
F7 0.055(4) 0.044(4) 0.071(4) -0.007(3) 0.015(3) -0.015(3)
F8 0.046(4) 0.064(4) 0.066(4) -0.039(4) 0.017(3) -0.020(3)
F9 0.041(4) 0.076(5) 0.084(5) -0.042(4) -0.005(4) -0.019(4)
F10 0.164(10) 0.187(11) 0.060(6) -0.032(6) 0.043(6) -0.106(9)
F11 0.112(8) 0.128(9) 0.128(9) -0.018(7) 0.023(7) -0.061(7)
F12 0.067(6) 0.110(7) 0.208(11) 0.093(7) 0.060(6) 0.017(5)
F13 0.32(2) 0.063(7) 0.049(6) -0.005(5) 0.034(8) -0.047(9)
F14 0.077(6) 0.075(6) 0.169(10) 0.070(7) -0.015(6) 0.001(5)
F15 0.176(10) 0.099(7) 0.121(8) 0.062(6) -0.091(7) -0.099(7)
F16 0.082(6) 0.230(12) 0.117(7) -0.095(8) -0.001(5) -0.083(7)
F17 0.057(5) 0.051(5) 0.232(12) -0.045(6) 0.052(6) -0.016(4)
F18 0.034(4) 0.083(5) 0.101(6) -0.060(5) 0.020(4) -0.021(4)
C1 0.042(6) 0.034(5) 0.033(5) -0.017(4) 0.002(4) 0.002(4)
C2 0.040(6) 0.063(8) 0.038(5) 0.000(5) -0.002(5) -0.022(6)
C3 0.059(7) 0.072(8) 0.037(6) -0.012(6) 0.014(5) -0.034(7)
C4 0.040(6) 0.067(8) 0.024(5) -0.017(5) -0.006(4) 0.008(6)
C5 0.046(6) 0.041(5) 0.024(4) -0.005(4) -0.012(4) -0.009(5)
C6 0.038(5) 0.033(5) 0.034(5) -0.013(4) -0.009(4) -0.008(4)
C7 0.048(6) 0.051(7) 0.035(5) -0.018(5) -0.009(5) -0.008(5)
C8 0.051(7) 0.078(9) 0.052(7) -0.032(7) -0.024(6) -0.001(6)
C9 0.030(5) 0.088(9) 0.059(7) -0.041(7) -0.007(5) -0.014(6)
C10 0.027(5) 0.056(7) 0.055(6) -0.022(5) -0.006(5) -0.012(5)
C11 0.025(4) 0.026(4) 0.028(4) -0.012(4) -0.010(4) 0.005(4)
C12 0.043(6) 0.033(5) 0.035(5) 0.000(4) -0.017(4) -0.008(4)
C13 0.035(7) 0.038(7) 0.029(7) -0.003(5) 0.002(5) 0.003(5)
C14 0.048(7) 0.048(7) 0.050(7) -0.009(6) -0.026(6) 0.012(6)
C15 0.025(5) 0.043(6) 0.039(6) -0.004(5) 0.000(4) 0.001(4)
C16 0.032(5) 0.035(5) 0.027(5) -0.012(4) 0.000(4) 0.004(4)
C17 0.064(8) 0.029(6) 0.037(6) -0.011(5) -0.015(6) -0.003(5)
C18 0.021(4) 0.030(5) 0.041(5) -0.022(4) -0.003(4) 0.001(4)
C19 0.032(5) 0.030(5) 0.038(5) -0.012(4) 0.002(4) -0.006(4)
C20 0.051(6) 0.029(5) 0.055(7) 0.007(5) -0.011(5) -0.012(5)
C21 0.085(9) 0.028(6) 0.049(6) -0.003(5) -0.017(6) -0.008(6)
C22 0.070(8) 0.042(6) 0.047(6) -0.014(5) -0.017(6) -0.015(6)
C23 0.029(5) 0.049(6) 0.042(6) -0.027(5) -0.006(4) -0.006(5)
C24 0.033(6) 0.056(7) 0.065(7) -0.034(6) -0.009(5) -0.014(5)
C25 0.046(7) 0.053(7) 0.064(7) -0.028(6) -0.009(6) -0.016(6)
C26 0.061(8) 0.084(10) 0.076(10) -0.044(8) -0.018(7) -0.029(7)
C27 0.041(6) 0.056(7) 0.044(6) -0.011(5) -0.021(5) -0.017(6)
C28 0.031(5) 0.039(6) 0.039(5) -0.019(5) -0.008(4) -0.001(4)
C29 0.031(6) 0.055(7) 0.063(8) -0.018(6) -0.008(5) -0.015(5)
C30 0.040(5) 0.033(5) 0.036(5) -0.020(4) -0.014(4) 0.001(4)
C31 0.042(6) 0.050(7) 0.040(6) -0.023(5) 0.002(5) -0.013(5)
C32 0.044(8) 0.054(8) 0.076(10) -0.028(7) 0.014(7) -0.028(7)
C33 0.048(8) 0.085(10) 0.110(12) -0.040(9) -0.035(8) -0.010(7)
C34 0.038(7) 0.064(9) 0.074(10) -0.036(8) 0.001(6) -0.015(6)
C35 0.036(5) 0.029(5) 0.028(4) -0.012(4) -0.005(4) -0.002(4)
C36 0.033(5) 0.026(5) 0.038(5) -0.018(4) -0.005(4) 0.009(4)
C37 0.043(6) 0.047(6) 0.055(7) -0.009(5) -0.022(5) -0.002(5)
C38 0.051(6) 0.033(6) 0.046(6) 0.002(5) -0.016(5) 0.002(5)
C39 0.041(6) 0.026(5) 0.043(5) -0.010(4) -0.009(4) 0.000(4)
C40 0.031(5) 0.029(5) 0.035(5) -0.015(4) -0.011(4) -0.002(4)
C41 0.036(6) 0.026(5) 0.047(7) -0.010(5) 0.002(5) -0.001(4)
C42 0.030(5) 0.027(5) 0.038(5) -0.016(4) -0.001(4) -0.011(4)
C43 0.036(6) 0.050(7) 0.048(6) -0.012(5) 0.008(5) -0.013(5)
C44 0.046(6) 0.049(6) 0.052(6) -0.025(5) -0.001(5) -0.003(5)
C45 0.077(10) 0.055(8) 0.040(6) -0.023(6) -0.002(7) -0.014(7)
C46 0.052(7) 0.084(9) 0.089(9) -0.073(8) -0.011(6) 0.015(6)
C47 0.040(6) 0.039(6) 0.056(6) -0.010(5) -0.016(5) -0.010(5)
C48 0.054(7) 0.032(6) 0.084(9) -0.015(6) -0.026(6) -0.014(5)
C49 0.081(9) 0.049(7) 0.079(9) -0.025(7) -0.040(8) -0.009(7)
C50 0.049(7) 0.045(7) 0.058(7) -0.019(6) -0.013(6) -0.007(5)
C51 0.049(6) 0.032(5) 0.039(5) -0.022(4) -0.017(5) 0.003(4)
C52 0.034(5) 0.036(5) 0.020(4) -0.008(4) -0.011(4) 0.004(4)
C53 0.038(5) 0.046(6) 0.040(5) -0.020(5) -0.008(4) 0.004(5)
C54 0.040(6) 0.066(8) 0.029(5) -0.013(5) -0.004(4) 0.002(6)
C55 0.044(6) 0.066(8) 0.035(5) -0.009(5) -0.004(5) -0.014(6)
C56 0.047(6) 0.064(7) 0.028(5) -0.014(5) -0.002(4) -0.030(6)
C57 0.029(5) 0.037(5) 0.029(5) -0.004(4) -0.004(4) -0.005(4)
C58 0.030(5) 0.033(5) 0.039(5) -0.007(4) -0.005(4) -0.004(4)
C59 0.044(6) 0.052(7) 0.061(7) -0.027(6) -0.028(5) 0.012(5)
C60 0.065(8) 0.054(7) 0.046(7) -0.010(6) -0.019(6) 0.017(6)
C61 0.060(10) 0.049(8) 0.039(8) 0.004(7) -0.017(7) 0.013(7)
C62 0.035(5) 0.041(6) 0.029(5) -0.006(4) -0.002(4) 0.008(4)
C63 0.026(5) 0.018(5) 0.038(6) -0.001(4) 0.002(4) 0.008(4)
C64 0.033(5) 0.037(5) 0.033(5) -0.002(4) -0.007(4) -0.002(4)
C65 0.033(7) 0.133(15) 0.049(8) 0.021(8) 0.006(6) 0.026(8)
C66 0.025(5) 0.046(6) 0.062(7) -0.012(5) 0.003(5) -0.007(5)
C67 0.035(6) 0.042(6) 0.055(7) -0.003(5) 0.004(5) 0.005(5)
C68 0.045(7) 0.029(6) 0.049(7) -0.010(5) -0.008(6) 0.006(5)
C69 0.028(5) 0.035(5) 0.025(5) -0.008(4) -0.009(4) -0.007(4)
C70 0.030(5) 0.053(6) 0.027(5) -0.008(5) -0.001(4) -0.016(5)
C71 0.016(4) 0.046(6) 0.029(5) 0.001(4) -0.003(4) -0.002(4)
C72 0.033(5) 0.049(6) 0.037(6) 0.005(5) -0.010(4) -0.008(5)
C73 0.028(5) 0.057(7) 0.035(5) 0.003(5) -0.011(4) -0.011(5)
C74 0.030(5) 0.044(6) 0.022(4) -0.001(4) -0.007(4) -0.007(4)
C75 0.030(5) 0.075(8) 0.029(5) -0.018(5) -0.011(4) -0.011(6)
C76 0.031(5) 0.028(5) 0.027(4) 0.001(4) -0.009(4) -0.001(4)
C77 0.040(6) 0.031(6) 0.065(8) 0.012(5) -0.033(6) -0.005(5)
C78 0.029(6) 0.049(7) 0.046(7) -0.009(6) -0.013(5) -0.012(5)
C79 0.037(7) 0.110(12) 0.050(8) -0.048(8) 0.012(6) -0.033(7)
C80 0.047(7) 0.081(9) 0.039(6) -0.012(6) -0.016(5) -0.020(7)
C81 0.027(5) 0.043(6) 0.039(5) -0.009(4) -0.004(4) -0.003(4)
C82 0.034(5) 0.052(7) 0.041(6) -0.021(5) 0.003(4) -0.002(5)
C83 0.067(8) 0.056(7) 0.040(6) -0.027(5) -0.008(5) 0.005(6)
C84 0.062(7) 0.068(8) 0.069(8) -0.053(7) -0.015(6) -0.006(6)
C85 0.039(6) 0.037(6) 0.054(6) -0.025(5) 0.005(5) -0.014(5)
C86 0.033(5) 0.051(6) 0.039(5) -0.021(5) -0.017(4) 0.002(5)
C87 0.034(6) 0.023(5) 0.060(8) -0.009(5) 0.001(5) 0.005(4)
C88 0.027(5) 0.032(5) 0.044(5) -0.013(4) -0.017(4) -0.004(4)
C89 0.028(6) 0.061(8) 0.101(11) -0.044(8) 0.000(6) -0.006(6)
C90 0.034(6) 0.055(7) 0.074(8) -0.026(6) 0.013(5) -0.006(5)
C91 0.041(6) 0.065(8) 0.084(9) -0.035(7) -0.001(6) -0.002(6)
C92 0.044(7) 0.045(8) 0.065(8) -0.021(7) -0.012(6) 0.021(6)
N1 0.026(4) 0.040(4) 0.027(4) -0.011(3) 0.006(3) -0.003(3)
N2 0.037(4) 0.038(4) 0.026(4) -0.008(3) -0.008(3) -0.008(4)
N3 0.035(4) 0.026(4) 0.048(5) -0.014(4) -0.008(4) -0.006(3)
N4 0.033(4) 0.041(4) 0.027(4) -0.011(3) -0.001(3) -0.015(4)
O1 0.028(3) 0.025(3) 0.036(3) -0.009(3) -0.001(3) -0.009(3)
O2 0.025(3) 0.029(3) 0.032(3) -0.012(3) 0.007(3) -0.007(3)
O3 0.036(4) 0.036(4) 0.038(4) -0.011(3) -0.008(3) -0.007(3)
O4 0.024(3) 0.032(3) 0.026(3) -0.007(3) -0.006(2) 0.004(3)
O5 0.031(3) 0.018(3) 0.041(4) -0.010(3) -0.004(3) -0.003(3)
O6 0.027(4) 0.024(4) 0.051(4) -0.012(3) -0.006(3) -0.011(3)
O7 0.023(3) 0.026(3) 0.032(3) -0.003(3) -0.008(2) 0.005(2)
O8 0.029(3) 0.034(4) 0.037(4) 0.000(3) -0.004(3) -0.005(3)
O9 0.022(3) 0.036(4) 0.031(3) -0.006(3) -0.010(3) -0.006(3)
O10 0.033(3) 0.032(3) 0.031(3) -0.002(3) -0.012(3) -0.007(3)
O11 0.035(4) 0.033(4) 0.038(4) -0.010(3) -0.001(3) -0.013(3)
O12 0.024(4) 0.045(5) 0.050(5) -0.021(4) -0.004(3) -0.002(3)

loop_
_atom_type_symbol
_atom_type_description
_atom_type_scat_dispersion_real
_atom_type_scat_dispersion_imag
_atom_type_scat_source
C C 0.0033 0.0016 'International Tables Vol C Tables 4.2.6.8 and 6.1.1.4'
H H 0.0000 0.0000 'International Tables Vol C Tables 4.2.6.8 and 6.1.1.4'
N N 0.0061 0.0033 'International Tables Vol C Tables 4.2.6.8 and 6.1.1.4'
O O 0.0106 0.0060 'International Tables Vol C Tables 4.2.6.8 and 6.1.1.4'
F F 0.0171 0.0103 'International Tables Vol C Tables 4.2.6.8 and 6.1.1.4'
Dy Dy -0.1892 4.4098 'International Tables Vol C Tables 4.2.6.8 and 6.1.1.4'

loop_
_geom_angle_atom_site_label_1
_geom_angle_atom_site_label_2
_geom_angle_atom_site_label_3
_geom_angle
O6 Dy1 O2 80.8(2)
O6 Dy1 O4 75.8(2)
O2 Dy1 O4 79.4(2)
O6 Dy1 O3 143.8(2)
O2 Dy1 O3 113.1(2)
O4 Dy1 O3 74.5(2)
O6 Dy1 O5 75.8(2)
O2 Dy1 O5 151.7(2)
O4 Dy1 O5 79.6(2)
O3 Dy1 O5 78.9(2)
O6 Dy1 O1 143.1(2)
O2 Dy1 O1 74.4(2)
O4 Dy1 O1 124.3(2)
O3 Dy1 O1 72.3(2)
O5 Dy1 O1 133.65(19)
O6 Dy1 N2 75.4(2)
O2 Dy1 N2 80.5(2)
O4 Dy1 N2 147.0(2)
O3 Dy1 N2 138.0(2)
O5 Dy1 N2 108.3(2)
O1 Dy1 N2 74.0(2)
O6 Dy1 N1 114.2(3)
O2 Dy1 N1 133.4(2)
O4 Dy1 N1 145.7(2)
O3 Dy1 N1 81.3(2)
O5 Dy1 N1 72.1(2)
O1 Dy1 N1 68.3(2)
N2 Dy1 N1 63.2(2)
O12 Dy2 O10 77.9(2)
O12 Dy2 O8 116.7(2)
O10 Dy2 O8 149.0(2)
O12 Dy2 O9 142.6(2)
O10 Dy2 O9 74.4(2)
O8 Dy2 O9 79.1(2)
O12 Dy2 O7 75.1(2)
O10 Dy2 O7 137.1(2)
O8 Dy2 O7 73.8(2)
O9 Dy2 O7 141.6(2)
O12 Dy2 O11 74.9(2)
O10 Dy2 O11 83.2(2)
O8 Dy2 O11 75.4(2)
O9 Dy2 O11 77.3(2)
O7 Dy2 O11 120.1(2)
O12 Dy2 N4 81.7(2)
O10 Dy2 N4 72.3(2)
O8 Dy2 N4 134.1(2)
O9 Dy2 N4 112.5(2)
O7 Dy2 N4 71.3(2)
O11 Dy2 N4 149.1(2)
O12 Dy2 N3 140.9(2)
O10 Dy2 N3 104.7(2)
O8 Dy2 N3 81.4(2)
O9 Dy2 N3 71.6(2)
O7 Dy2 N3 77.9(2)
O11 Dy2 N3 144.0(2)
N4 Dy2 N3 63.0(2)
N1 C1 C2 122.3(9)
N1 C1 H1A 118.8
C2 C1 H1A 118.8
C3 C2 C1 118.9(10)
C3 C2 H2A 120.5
C1 C2 H2A 120.5
C2 C3 C4 119.2(10)
C2 C3 H3A 120.4
C4 C3 H3A 120.4
C3 C4 C5 120.4(10)
C3 C4 H4A 119.8
C5 C4 H4A 119.8
N1 C5 C4 120.5(9)
N1 C5 C6 114.5(8)
C4 C5 C6 124.9(9)
N2 C6 C7 122.0(9)
N2 C6 C5 116.4(8)
C7 C6 C5 121.7(9)
C8 C7 C6 119.0(10)
C8 C7 H7A 120.5
C6 C7 H7A 120.5
C9 C8 C7 118.6(10)
C9 C8 H8A 120.7
C7 C8 H8A 120.7
C8 C9 C10 120.2(10)
C8 C9 H9A 119.9
C10 C9 H9A 119.9
N2 C10 C9 121.8(10)
N2 C10 H10A 119.1
C9 C10 H10A 119.1
O1 C11 C16 128.7(8)
O1 C11 C12 124.2(8)
C16 C11 C12 107.1(7)
C20 C12 C11 114.4(8)
C20 C12 C17 121.6(9)
C11 C12 C17 100.7(8)
C20 C12 C13 114.4(9)
C11 C12 C13 102.3(8)
C17 C12 C13 100.8(8)
C14 C13 C12 102.8(9)
C14 C13 H13A 111.2
C12 C13 H13A 111.2
C14 C13 H13B 111.2
C12 C13 H13B 111.2
H13A C13 H13B 109.1
C13 C14 C15 104.3(9)
C13 C14 H14A 110.9
C15 C14 H14A 110.9
C13 C14 H14B 110.9
C15 C14 H14B 110.9
H14A C14 H14B 108.9
C16 C15 C14 107.5(9)
C16 C15 C17 101.2(8)
C14 C15 C17 100.8(9)
C16 C15 H15A 115.2
C14 C15 H15A 115.2
C17 C15 H15A 115.2
C18 C16 C11 122.0(8)
C18 C16 C15 132.9(8)
C11 C16 C15 105.2(8)
C21 C17 C22 108.0(9)
C21 C17 C15 114.9(10)
C22 C17 C15 112.6(9)
C21 C17 C12 115.9(9)
C22 C17 C12 111.0(10)
C15 C17 C12 94.0(8)
O2 C18 C16 127.4(8)
O2 C18 C19 114.9(8)
C16 C18 C19 117.6(8)
F3 C19 F1 107.6(8)
F3 C19 F2 106.5(8)
F1 C19 F2 105.6(8)
F3 C19 C18 113.1(7)
F1 C19 C18 111.7(8)
F2 C19 C18 111.8(7)
C12 C20 H20A 109.5
C12 C20 H20B 109.5
H20A C20 H20B 109.5
C12 C20 H20C 109.5
H20A C20 H20C 109.5
H20B C20 H20C 109.5
C17 C21 H21A 109.5
C17 C21 H21B 109.5
H21A C21 H21B 109.5
C17 C21 H21C 109.5
H21A C21 H21C 109.5
H21B C21 H21C 109.5
C17 C22 H22A 109.5
C17 C22 H22B 109.5
H22A C22 H22B 109.5
C17 C22 H22C 109.5
H22A C22 H22C 109.5
H22B C22 H22C 109.5
O3 C23 C28 129.0(9)
O3 C23 C24 124.3(10)
C28 C23 C24 106.6(9)
C23 C24 C32 115.1(10)
C23 C24 C29 100.9(9)
C32 C24 C29 121.1(10)
C23 C24 C25 102.3(8)
C32 C24 C25 113.8(10)
C29 C24 C25 101.0(9)
C26 C25 C24 105.0(9)
C26 C25 H25A 110.8
C24 C25 H25A 110.8
C26 C25 H25B 110.8
C24 C25 H25B 110.8
H25A C25 H25B 108.8
C25 C26 C27 101.5(10)
C25 C26 H26A 111.5
C27 C26 H26A 111.5
C25 C26 H26B 111.5
C27 C26 H26B 111.5
H26A C26 H26B 109.3
C28 C27 C29 101.9(8)
C28 C27 C26 105.9(9)
C29 C27 C26 101.4(9)
C28 C27 H27A 115.3
C29 C27 H27A 115.3
C26 C27 H27A 115.3
C30 C28 C23 121.5(9)
C30 C28 C27 132.4(9)
C23 C28 C27 105.6(8)
C34 C29 C33 107.4(10)
C34 C29 C24 112.2(10)
C33 C29 C24 116.6(10)
C34 C29 C27 112.9(9)
C33 C29 C27 113.5(10)
C24 C29 C27 93.9(9)
O4 C30 C28 127.3(9)
O4 C30 C31 114.1(9)
C28 C30 C31 118.6(8)
F5 C31 F4 113.4(11)
F5 C31 F6 103.6(11)
F4 C31 F6 102.5(10)
F5 C31 C30 113.7(9)
F4 C31 C30 111.8(9)
F6 C31 C30 110.9(8)
C24 C32 H32A 109.5
C24 C32 H32B 109.5
H32A C32 H32B 109.5
C24 C32 H32C 109.5
H32A C32 H32C 109.5
H32B C32 H32C 109.5
C29 C33 H33A 109.5
C29 C33 H33B 109.5
H33A C33 H33B 109.5
C29 C33 H33C 109.5
H33A C33 H33C 109.5
H33B C33 H33C 109.5
C29 C34 H34A 109.5
C29 C34 H34B 109.5
H34A C34 H34B 109.5
C29 C34 H34C 109.5
H34A C34 H34C 109.5
H34B C34 H34C 109.5
O5 C35 C40 129.2(8)
O5 C35 C36 124.9(8)
C40 C35 C36 105.8(8)
C35 C36 C44 115.3(8)
C35 C36 C37 103.5(7)
C44 C36 C37 115.1(8)
C35 C36 C41 101.4(8)
C44 C36 C41 117.4(8)
C37 C36 C41 102.1(8)
C36 C37 C38 104.2(8)
C36 C37 H37A 110.9
C38 C37 H37A 110.9
C36 C37 H37B 110.9
C38 C37 H37B 110.9
H37A C37 H37B 108.9
C39 C38 C37 101.5(8)
C39 C38 H38A 111.5
C37 C38 H38A 111.5
C39 C38 H38B 111.5
C37 C38 H38B 111.5
H38A C38 H38B 109.3
C40 C39 C38 107.7(8)
C40 C39 C41 101.1(8)
C38 C39 C41 102.3(8)
C40 C39 H39A 114.7
C38 C39 H39A 114.7
C41 C39 H39A 114.7
C42 C40 C35 121.6(8)
C42 C40 C39 133.3(8)
C35 C40 C39 105.1(7)
C45 C41 C39 113.1(9)
C45 C41 C36 112.4(9)
C39 C41 C36 92.9(8)
C45 C41 C46 109.3(10)
C39 C41 C46 112.3(9)
C36 C41 C46 116.2(9)
O6 C42 C40 126.3(8)
O6 C42 C43 111.8(8)
C40 C42 C43 121.9(8)
F9 C43 F8 107.1(9)
F9 C43 F7 108.9(10)
F8 C43 F7 106.1(9)
F9 C43 C42 110.7(9)
F8 C43 C42 109.6(9)
F7 C43 C42 114.1(8)
C36 C44 H44A 109.5
C36 C44 H44B 109.5
H44A C44 H44B 109.5
C36 C44 H44C 109.5
H44A C44 H44C 109.5
H44B C44 H44C 109.5
C41 C45 H45A 109.5
C41 C45 H45B 109.5
H45A C45 H45B 109.5
C41 C45 H45C 109.5
H45A C45 H45C 109.5
H45B C45 H45C 109.5
C41 C46 H46A 109.5
C41 C46 H46B 109.5
H46A C46 H46B 109.5
C41 C46 H46C 109.5
H46A C46 H46C 109.5
H46B C46 H46C 109.5
N3 C47 C48 123.5(11)
N3 C47 H47A 118.3
C48 C47 H47A 118.3
C49 C48 C47 117.1(11)
C49 C48 H48A 121.4
C47 C48 H48A 121.4
C50 C49 C48 119.4(11)
C50 C49 H49A 120.3
C48 C49 H49A 120.3
C49 C50 C51 121.5(11)
C49 C50 H50A 119.2
C51 C50 H50A 119.2
N3 C51 C50 121.4(10)
N3 C51 C52 115.1(8)
C50 C51 C52 123.5(9)
N4 C52 C53 121.2(9)
N4 C52 C51 117.4(8)
C53 C52 C51 121.3(9)
C54 C53 C52 118.9(9)
C54 C53 H53A 120.6
C52 C53 H53A 120.6
C55 C54 C53 119.3(10)
C55 C54 H54A 120.4
C53 C54 H54A 120.4
C54 C55 C56 119.4(11)
C54 C55 H55A 120.3
C56 C55 H55A 120.3
N4 C56 C55 122.5(10)
N4 C56 H56A 118.8
C55 C56 H56A 118.8
O7 C57 C62 130.1(8)
O7 C57 C58 123.1(8)
C62 C57 C58 106.6(8)
C66 C58 C57 114.7(8)
C66 C58 C63 119.3(9)
C57 C58 C63 99.1(7)
C66 C58 C59 115.7(8)
C57 C58 C59 104.0(8)
C63 C58 C59 101.6(8)
C58 C59 C60 102.9(8)
C58 C59 H59A 111.2
C60 C59 H59A 111.2
C58 C59 H59B 111.2
C60 C59 H59B 111.2
H59A C59 H59B 109.1
C59 C60 C61 104.4(9)
C59 C60 H60A 110.9
C61 C60 H60A 110.9
C59 C60 H60B 110.9
C61 C60 H60B 110.9
H60A C60 H60B 108.9
C62 C61 C63 101.0(10)
C62 C61 C60 103.5(11)
C63 C61 C60 99.7(11)
C62 C61 H61A 116.7
C63 C61 H61A 116.7
C60 C61 H61A 116.7
C64 C62 C57 119.5(8)
C64 C62 C61 134.1(10)
C57 C62 C61 106.2(9)
C68 C63 C67 106.9(9)
C68 C63 C61 110.2(10)
C67 C63 C61 114.0(9)
C68 C63 C58 114.3(9)
C67 C63 C58 115.0(9)
C61 C63 C58 96.4(10)
O8 C64 C62 126.4(8)
O8 C64 C65 116.0(9)
C62 C64 C65 117.6(9)
F12 C65 F10 114.9(14)
F12 C65 F11 105.3(17)
F10 C65 F11 95.4(10)
F12 C65 C64 121.1(11)
F10 C65 C64 107.8(14)
F11 C65 C64 109.1(10)
C58 C66 H66A 109.5
C58 C66 H66B 109.5
H66A C66 H66B 109.5
C58 C66 H66C 109.5
H66A C66 H66C 109.5
H66B C66 H66C 109.5
C63 C67 H67A 109.5
C63 C67 H67B 109.5
H67A C67 H67B 109.5
C63 C67 H67C 109.5
H67A C67 H67C 109.5
H67B C67 H67C 109.5
C63 C68 H68A 109.5
C63 C68 H68B 109.5
H68A C68 H68B 109.5
C63 C68 H68C 109.5
H68A C68 H68C 109.5
H68B C68 H68C 109.5
O9 C69 C74 128.1(8)
O9 C69 C70 126.1(8)
C74 C69 C70 105.7(7)
C78 C70 C69 114.4(9)
C78 C70 C75 119.3(10)
C69 C70 C75 100.2(7)
C78 C70 C71 116.0(8)
C69 C70 C71 103.6(8)
C75 C70 C71 100.8(8)
C72 C71 C70 104.6(8)
C72 C71 H71A 110.8
C70 C71 H71A 110.8
C72 C71 H71B 110.8
C70 C71 H71B 110.8
H71A C71 H71B 108.9
C71 C72 C73 102.5(8)
C71 C72 H72A 111.3
C73 C72 H72A 111.3
C71 C72 H72B 111.3
C73 C72 H72B 111.3
H72A C72 H72B 109.2
C74 C73 C75 99.8(8)
C74 C73 C72 106.9(8)
C75 C73 C72 100.8(8)
C74 C73 H73A 115.7
C75 C73 H73A 115.7
C72 C73 H73A 115.7
C76 C74 C69 122.1(8)
C76 C74 C73 130.9(8)
C69 C74 C73 106.7(8)
C79 C75 C70 112.7(9)
C79 C75 C80 107.4(9)
C70 C75 C80 112.4(9)
C79 C75 C73 112.3(9)
C70 C75 C73 95.1(8)
C80 C75 C73 116.7(9)
O10 C76 C74 125.5(8)
O10 C76 C77 113.9(8)
C74 C76 C77 120.5(8)
F13 C77 F15 109.2(12)
F13 C77 F14 104.5(12)
F15 C77 F14 100.7(11)
F13 C77 C76 114.9(10)
F15 C77 C76 113.8(9)
F14 C77 C76 112.3(10)
C70 C78 H78A 109.5
C70 C78 H78B 109.5
H78A C78 H78B 109.5
C70 C78 H78C 109.5
H78A C78 H78C 109.5
H78B C78 H78C 109.5
C75 C79 H79A 109.5
C75 C79 H79B 109.5
H79A C79 H79B 109.5
C75 C79 H79C 109.5
H79A C79 H79C 109.5
H79B C79 H79C 109.5
C75 C80 H80A 109.5
C75 C80 H80B 109.5
H80A C80 H80B 109.5
C75 C80 H80C 109.5
H80A C80 H80C 109.5
H80B C80 H80C 109.5
O11 C81 C86 130.9(9)
O11 C81 C82 125.1(9)
C86 C81 C82 103.9(9)
C87 C82 C90 118.5(9)
C87 C82 C83 103.2(9)
C90 C82 C83 116.0(9)
C87 C82 C81 100.4(8)
C90 C82 C81 113.2(9)
C83 C82 C81 103.4(8)
C84 C83 C82 105.1(9)
C84 C83 H83A 110.7
C82 C83 H83A 110.7
C84 C83 H83B 110.7
C82 C83 H83B 110.7
H83A C83 H83B 108.8
C83 C84 C85 101.6(8)
C83 C84 H84A 111.5
C85 C84 H84A 111.5
C83 C84 H84B 111.5
C85 C84 H84B 111.5
H84A C84 H84B 109.3
C86 C85 C84 106.3(8)
C86 C85 C87 100.5(8)
C84 C85 C87 102.9(9)
C86 C85 H85A 115.2
C84 C85 H85A 115.2
C87 C85 H85A 115.2
C88 C86 C81 120.1(9)
C88 C86 C85 132.2(9)
C81 C86 C85 106.7(8)
C92 C87 C82 115.1(10)
C92 C87 C91 108.2(9)
C82 C87 C91 113.7(10)
C92 C87 C85 113.6(10)
C82 C87 C85 93.1(8)
C91 C87 C85 112.7(10)
O12 C88 C86 127.0(9)
O12 C88 C89 114.7(8)
C86 C88 C89 118.3(9)
F17 C89 F18 107.1(12)
F17 C89 F16 106.3(12)
F18 C89 F16 104.5(10)
F17 C89 C88 116.7(10)
F18 C89 C88 112.2(9)
F16 C89 C88 109.2(11)
C82 C90 H90A 109.5
C82 C90 H90B 109.5
H90A C90 H90B 109.5
C82 C90 H90C 109.5
H90A C90 H90C 109.5
H90B C90 H90C 109.5
C87 C91 H91A 109.5
C87 C91 H91B 109.5
H91A C91 H91B 109.5
C87 C91 H91C 109.5
H91A C91 H91C 109.5
H91B C91 H91C 109.5
C87 C92 H92A 109.5
C87 C92 H92B 109.5
H92A C92 H92B 109.5
C87 C92 H92C 109.5
H92A C92 H92C 109.5
H92B C92 H92C 109.5
C1 N1 C5 118.6(8)
C1 N1 Dy1 117.5(6)
C5 N1 Dy1 118.3(6)
C10 N2 C6 118.3(8)
C10 N2 Dy1 121.6(6)
C6 N2 Dy1 120.1(6)
C47 N3 C51 117.1(8)
C47 N3 Dy2 120.1(7)
C51 N3 Dy2 122.9(6)
C56 N4 C52 118.8(8)
C56 N4 Dy2 119.8(6)
C52 N4 Dy2 121.3(6)
C11 O1 Dy1 130.1(5)
C18 O2 Dy1 134.7(5)
C23 O3 Dy1 129.9(6)
C30 O4 Dy1 132.2(6)
C35 O5 Dy1 129.4(6)
C42 O6 Dy1 130.5(6)
C57 O7 Dy2 130.3(6)
C64 O8 Dy2 135.5(6)
C69 O9 Dy2 130.6(6)
C76 O10 Dy2 134.3(6)
C81 O11 Dy2 126.0(6)
C88 O12 Dy2 131.1(6)

loop_
_geom_bond_atom_site_label_1
_geom_bond_atom_site_label_2
_geom_bond_distance
Dy1 O6 2.281(6)
Dy1 O2 2.309(5)
Dy1 O4 2.328(6)
Dy1 O3 2.354(6)
Dy1 O5 2.364(6)
Dy1 O1 2.378(6)
Dy1 N2 2.553(7)
Dy1 N1 2.554(7)
Dy2 O12 2.276(7)
Dy2 O10 2.296(6)
Dy2 O8 2.302(6)
Dy2 O9 2.345(6)
Dy2 O7 2.369(5)
Dy2 O11 2.376(6)
Dy2 N4 2.555(7)
Dy2 N3 2.557(7)
F1 C19 1.330(11)
F2 C19 1.338(10)
F3 C19 1.316(10)
F4 C31 1.275(13)
F5 C31 1.258(12)
F6 C31 1.328(13)
F7 C43 1.337(12)
F8 C43 1.333(12)
F9 C43 1.324(13)
F10 C65 1.336(19)
F11 C65 1.352(17)
F12 C65 1.142(16)
F13 C77 1.255(15)
F14 C77 1.310(13)
F15 C77 1.277(13)
F16 C89 1.345(15)
F17 C89 1.279(14)
F18 C89 1.338(13)
C1 N1 1.332(12)
C1 C2 1.393(14)
C1 H1A 0.9300
C2 C3 1.348(15)
C2 H2A 0.9300
C3 C4 1.374(15)
C3 H3A 0.9300
C4 C5 1.374(14)
C4 H4A 0.9300
C5 N1 1.355(11)
C5 C6 1.485(13)
C6 N2 1.355(11)
C6 C7 1.393(13)
C7 C8 1.374(14)
C7 H7A 0.9300
C8 C9 1.365(15)
C8 H8A 0.9300
C9 C10 1.386(14)
C9 H9A 0.9300
C10 N2 1.330(11)
C10 H10A 0.9300
C11 O1 1.248(9)
C11 C16 1.426(12)
C11 C12 1.508(12)
C12 C20 1.503(13)
C12 C17 1.551(15)
C12 C13 1.605(15)
C13 C14 1.525(16)
C13 H13A 0.9700
C13 H13B 0.9700
C14 C15 1.537(14)
C14 H14A 0.9700
C14 H14B 0.9700
C15 C16 1.512(12)
C15 C17 1.546(15)
C15 H15A 0.9800
C16 C18 1.366(12)
C17 C21 1.520(14)
C17 C22 1.532(15)
C18 O2 1.253(10)
C18 C19 1.531(11)
C20 H20A 0.9600
C20 H20B 0.9600
C20 H20C 0.9600
C21 H21A 0.9600
C21 H21B 0.9600
C21 H21C 0.9600
C22 H22A 0.9600
C22 H22B 0.9600
C22 H22C 0.9600
C23 O3 1.248(11)
C23 C28 1.427(14)
C23 C24 1.515(13)
C24 C32 1.523(17)
C24 C29 1.544(15)
C24 C25 1.573(14)
C25 C26 1.543(17)
C25 H25A 0.9700
C25 H25B 0.9700
C26 C27 1.568(16)
C26 H26A 0.9700
C26 H26B 0.9700
C27 C28 1.503(12)
C27 C29 1.554(15)
C27 H27A 0.9800
C28 C30 1.367(13)
C29 C34 1.529(16)
C29 C33 1.537(14)
C30 O4 1.270(10)
C30 C31 1.543(14)
C32 H32A 0.9600
C32 H32B 0.9600
C32 H32C 0.9600
C33 H33A 0.9600
C33 H33B 0.9600
C33 H33C 0.9600
C34 H34A 0.9600
C34 H34B 0.9600
C34 H34C 0.9600
C35 O5 1.233(10)
C35 C40 1.440(12)
C35 C36 1.515(12)
C36 C44 1.517(13)
C36 C37 1.538(13)
C36 C41 1.553(14)
C37 C38 1.563(14)
C37 H37A 0.9700
C37 H37B 0.9700
C38 C39 1.539(13)
C38 H38A 0.9700
C38 H38B 0.9700
C39 C40 1.517(12)
C39 C41 1.549(14)
C39 H39A 0.9800
C40 C42 1.374(12)
C41 C45 1.515(16)
C41 C46 1.559(14)
C42 O6 1.273(11)
C42 C43 1.538(12)
C44 H44A 0.9600
C44 H44B 0.9600
C44 H44C 0.9600
C45 H45A 0.9600
C45 H45B 0.9600
C45 H45C 0.9600
C46 H46A 0.9600
C46 H46B 0.9600
C46 H46C 0.9600
C47 N3 1.340(12)
C47 C48 1.399(14)
C47 H47A 0.9300
C48 C49 1.380(16)
C48 H48A 0.9300
C49 C50 1.332(16)
C49 H49A 0.9300
C50 C51 1.369(13)
C50 H50A 0.9300
C51 N3 1.350(12)
C51 C52 1.472(13)
C52 N4 1.356(11)
C52 C53 1.398(12)
C53 C54 1.390(15)
C53 H53A 0.9300
C54 C55 1.363(15)
C54 H54A 0.9300
C55 C56 1.388(13)
C55 H55A 0.9300
C56 N4 1.334(11)
C56 H56A 0.9300
C57 O7 1.247(10)
C57 C62 1.441(12)
C57 C58 1.527(12)
C58 C66 1.500(12)
C58 C63 1.547(14)
C58 C59 1.561(13)
C59 C60 1.562(15)
C59 H59A 0.9700
C59 H59B 0.9700
C60 C61 1.569(19)
C60 H60A 0.9700
C60 H60B 0.9700
C61 C62 1.512(15)
C61 C63 1.539(17)
C61 H61A 0.9800
C62 C64 1.397(12)
C63 C68 1.518(16)
C63 C67 1.538(13)
C64 O8 1.272(10)
C64 C65 1.539(9)
C66 H66A 0.9600
C66 H66B 0.9600
C66 H66C 0.9600
C67 H67A 0.9600
C67 H67B 0.9600
C67 H67C 0.9600
C68 H68A 0.9600
C68 H68B 0.9600
C68 H68C 0.9600
C69 O9 1.239(10)
C69 C74 1.436(12)
C69 C70 1.523(12)
C70 C78 1.497(15)
C70 C75 1.546(13)
C70 C71 1.568(14)
C71 C72 1.551(12)
C71 H71A 0.9700
C71 H71B 0.9700
C72 C73 1.555(14)
C72 H72A 0.9700
C72 H72B 0.9700
C73 C74 1.519(12)
C73 C75 1.552(15)
C73 H73A 0.9800
C74 C76 1.374(13)
C75 C79 1.535(16)
C75 C80 1.550(13)
C76 O10 1.266(10)
C76 C77 1.527(13)
C78 H78A 0.9600
C78 H78B 0.9600
C78 H78C 0.9600
C79 H79A 0.9600
C79 H79B 0.9600
C79 H79C 0.9600
C80 H80A 0.9600
C80 H80B 0.9600
C80 H80C 0.9600
C81 O11 1.232(11)
C81 C86 1.435(14)
C81 C82 1.565(13)
C82 C87 1.533(15)
C82 C90 1.544(13)
C82 C83 1.550(14)
C83 C84 1.531(16)
C83 H83A 0.9700
C83 H83B 0.9700
C84 C85 1.556(14)
C84 H84A 0.9700
C84 H84B 0.9700
C85 C86 1.517(13)
C85 C87 1.565(14)
C85 H85A 0.9800
C86 C88 1.369(13)
C87 C92 1.512(17)
C87 C91 1.558(15)
C88 O12 1.286(11)
C88 C89 1.533(14)
C90 H90A 0.9600
C90 H90B 0.9600
C90 H90C 0.9600
C91 H91A 0.9600
C91 H91B 0.9600
C91 H91C 0.9600
C92 H92A 0.9600
C92 H92B 0.9600
C92 H92C 0.9600
